data_7134585
loop_
_publ_author_name
'Sui, Kaixia'
'Jiang, Shiliang'
'Leng, Yuting'
'Wu, Yusheng'
'Wu, Yangjie'

_publ_section_title
;
 Photoredox catalyzed three-component tandem cyclization of 1,5-dienes
 with \a-keto acids and water to access pyrrolidinones
;
_journal_issue 52
_journal_name_full 'Chemical Communications'
_journal_page_first 9456
_journal_page_last 9459
_journal_paper_doi 10.1039/D5CC01171J
_journal_volume 61
_journal_year 2025
_chemical_absolute_configuration ad
_chemical_formula_moiety 'C21 H21 N O4'
_chemical_formula_sum 'C21 H21 N O4'
_chemical_formula_weight 351.39
_chemical_name_systematic SKX-JSL-3aa
_space_group_crystal_system monoclinic
_space_group_IT_number 4
_space_group_name_Hall 'P 2yb'
_space_group_name_H-M_alt 'P 1 21 1'
_atom_sites_solution_hydrogens geom
_atom_sites_solution_primary direct
_audit_creation_date 2025-04-29
_audit_creation_method
;
Olex2 1.5
(compiled 2025.04.05 svn.rf049d14d for OlexSys, GUI svn.r7224)
;
_audit_update_record
;
2025-04-29 deposited with the CCDC.	2025-05-21 downloaded from the CCDC.
;
_cell_angle_alpha 90
_cell_angle_beta 101.653(3)
_cell_angle_gamma 90
_cell_formula_units_Z 4
_cell_length_a 6.22346(18)
_cell_length_b 22.0539(8)
_cell_length_c 13.8854(4)
_cell_measurement_reflns_used 7621
_cell_measurement_temperature 293(2)
_cell_measurement_theta_max 70.9080
_cell_measurement_theta_min 3.8080
_cell_volume 1866.51(10)
_computing_cell_refinement 'CrysAlisPro 1.171.42.102a (Rigaku OD, 2023)'
_computing_data_collection 'CrysAlisPro 1.171.42.102a (Rigaku OD, 2023)'
_computing_data_reduction 'CrysAlisPro 1.171.42.102a (Rigaku OD, 2023)'
_computing_molecular_graphics 'Olex2 1.5 (Dolomanov et al., 2009)'
_computing_publication_material 'Olex2 1.5 (Dolomanov et al., 2009)'
_computing_structure_refinement 'SHELXL 2019/3 (Sheldrick, 2015)'
_computing_structure_solution 'SHELXS  (Sheldrick, 2008)'
_diffrn_ambient_temperature 293(2)
_diffrn_detector 'CCD plate'
_diffrn_detector_area_resol_mean 16.2312
_diffrn_detector_type Eos
_diffrn_measured_fraction_theta_full 1.000
_diffrn_measured_fraction_theta_max 0.999
_diffrn_measurement_details
;
List of Runs (angles in degrees, time in seconds):

  # Type    Start    End  Width  t~exp~   \w     \q     \k     \f   Frames
#--------------------------------------------------------------------------
  1  \w     -9.00  20.00   1.00    1.00    --    0.00 -77.00   0.00   29
  2  \w    -58.00 -32.00   1.00    3.00    --  -33.50 -64.00  27.42   26
  3  \w     -5.00  35.00   1.00    3.00    --  -33.50  57.00 150.00   40
  4  \w     -5.00  33.00   1.00    3.00    --  -33.50  57.00-150.00   38
  5  \w    -48.00 -12.00   1.00    3.00    --  -33.50  57.00 150.00   36
  6  \w     21.00  57.00   1.00    3.00    --   36.47  37.00  30.00   36
  7  \w     -1.00  24.00   1.00    3.00    --   36.47  94.00 -85.93   25
  8  \w     52.00  78.00   1.00    3.00    --   36.47  57.00 -30.00   26
  9  \w      1.00  26.00   1.00    3.00    --   36.47  93.00 -48.82   25
 10  \w     66.00 110.00   1.00    3.00    --   36.47 178.00 -30.00   44
 11  \w      1.00  43.00   1.00    3.00    --   36.47 -99.00 -30.00   42
 12  \w     16.00  47.00   1.00    3.00    --   36.47  37.00 -60.00   31
 13  \w     35.00  62.00   1.00    3.00    --   36.47 -77.00 150.00   27
 14  \w     31.00  73.00   1.00    3.00    --   36.47 -19.00 -30.00   42
 15  \w     63.00 106.00   1.00    3.00    --   36.47  37.00 -60.00   43
 16  \w     16.00  43.00   1.00    3.00    --   36.47  37.00-180.00   27
 17  \w     33.00  59.00   1.00    3.00    --   36.47  19.00 -60.00   26
 18  \w     -1.00  24.00   1.00    3.00    --   36.47  93.00-151.10   25
 19  \w      0.00  25.00   1.00    3.00    --   36.47  92.00-100.86   25
 20  \w     61.00 108.00   1.00    3.00    --   36.47  19.00  60.00   47
 21  \w      7.00  33.00   1.00    3.00    --   36.47  89.00  -4.62   26
 22  \w     34.00  60.00   1.00    3.00    --   36.47  73.00 -49.58   26
 23  \w     31.00  57.00   1.00    3.00    --   36.47  57.00  60.00   26
 24  \w     50.00  76.00   1.00    3.00    --   36.47 -99.00 -30.00   26
 25  \w     72.00 104.00   1.00    3.00    --   36.47  19.00 -90.00   32
 26  \w      1.00  59.00   1.00    3.00    --   36.47  19.00 -90.00   58
 27  \w     12.00  38.00   1.00    3.00    --   36.47  76.00 112.07   26
 28  \w    -17.00   8.00   1.00    3.00    --   36.47 -77.00 150.00   25
 29  \w    -13.00  13.00   1.00    3.00    --   36.47 -19.00 -30.00   26
 30  \w     79.00 107.00   1.00   15.00    --  108.00 -94.00-150.00   28
 31  \w    117.00 175.00   1.00   15.00    --  108.00  61.00 120.00   58
 32  \w     98.00 126.00   1.00   15.00    --  108.00 -61.00 -30.00   28
 33  \w     43.00 100.00   1.00   15.00    --  108.00 -94.00-180.00   57
 34  \w    127.00 176.00   1.00   15.00    --  108.00  61.00 -90.00   49
 35  \w     66.00  94.00   1.00   15.00    --  108.00 -61.00 -30.00   28
 36  \w    107.00 136.00   1.00   15.00    --  108.00 -80.00 136.28   29
 37  \w     88.00 114.00   1.00   15.00    --  108.00  61.00 -90.00   26
 38  \w    139.00 165.00   1.00   15.00    --  108.00  30.00-150.00   26
 39  \w     83.00 112.00   1.00   15.00    --  108.00  30.00-150.00   29
 40  \w     42.00 106.00   1.00   15.00    --  108.00 -94.00 120.00   64
 41  \w     82.00 117.00   1.00   15.00    --  108.00  30.00 -60.00   35
 42  \w     88.00 113.00   1.00   15.00    --  108.00  61.00-180.00   25
 43  \w     88.00 135.00   1.00   15.00    --  108.00  61.00 -60.00   47
 44  \w     41.00  90.00   1.00   15.00    --  108.00 -80.00 136.28   49
 45  \w     88.00 114.00   1.00   15.00    --  108.00  45.00-120.00   26
 46  \w    152.00 177.00   1.00   15.00    --  108.00  30.00 -30.00   25
 47  \w     83.00 108.00   1.00   15.00    --  108.00  30.00 -30.00   25
 48  \w     88.00 118.00   1.00   15.00    --  108.00  45.00 -60.00   30
 49  \w    117.00 174.00   1.00   15.00    --  108.00  77.00-150.00   57
 50  \w     83.00 108.00   1.00   15.00    --  108.00  30.00 -90.00   25
 51  \w    149.00 178.00   1.00   15.00    --  108.00  45.00 -30.00   29
 52  \w     43.00  93.00   1.00   15.00    --  108.00 -45.00 -60.00   50
 53  \w     83.00 108.00   1.00   15.00    --  108.00  30.00   0.00   25
 54  \w     89.00 115.00   1.00   15.00    --  108.00  45.00 -30.00   26
 55  \w     40.00  65.00   1.00   15.00    --  108.00 -61.00-150.00   25
 56  \w     67.00 106.00   1.00   15.00    --  108.00 -61.00-150.00   39
 57  \w     89.00 115.00   1.00   15.00    --  108.00  45.00 -90.00   26
 58  \w    153.00 178.00   1.00   15.00    --  108.00  27.00  14.42   25
 59  \w    125.00 178.00   1.00   15.00    --  108.00  45.00   0.00   53
 60  \w     66.00  92.00   1.00   15.00    --  108.00  15.00-120.00   26
 61  \w     89.00 115.00   1.00   15.00    --  108.00  45.00   0.00   26
 62  \w     40.00  66.00   1.00   15.00    --  108.00-111.00  90.00   26
 63  \w     88.00 114.00   1.00   15.00    --  108.00  45.00-150.00   26
 64  \w     88.00 114.00   1.00   15.00    --  108.00  45.00  30.00   26
 65  \w    117.00 143.00   1.00   15.00    --  108.00  61.00  90.00   26
 66  \w     88.00 114.00   1.00   15.00    --  108.00  61.00-150.00   26
 67  \w     74.00 104.00   1.00   15.00    --  108.00-111.00 -60.00   30
 68  \w     66.00  92.00   1.00   15.00    --  108.00 178.00  30.00   26
 69  \w     88.00 139.00   1.00   15.00    --  108.00  61.00 -30.00   51
 70  \w    124.00 151.00   1.00   15.00    --  108.00  30.00-120.00   27
 71  \w    115.00 141.00   1.00   15.00    --  108.00  77.00-180.00   26
 72  \w    111.00 137.00   1.00   15.00    --  108.00 111.00 -30.00   26
 73  \w     94.00 120.00   1.00   15.00    --  108.00  45.00 120.00   26
 74  \w    126.00 175.00   1.00   15.00    --  108.00  61.00-120.00   49
 75  \w     88.00 114.00   1.00   15.00    --  108.00  61.00-120.00   26
 76  \w     88.00 114.00   1.00   15.00    --  108.00  30.00-120.00   26
 77  \w     66.00  91.00   1.00   15.00    --  108.00  15.00  30.00   25
 78  \w    117.00 143.00   1.00   15.00    --  108.00  15.00  60.00   26
 79  \w     80.00 106.00   1.00   15.00    --  108.00  27.00  14.42   26
;
_diffrn_measurement_device 'four-circle diffractometer'
_diffrn_measurement_device_type 'Xcalibur, Eos, Gemini'
_diffrn_measurement_method '\w scans'
_diffrn_orient_matrix_type 'CrysAlisPro convention (1999,Acta A55,543-557)'
_diffrn_orient_matrix_UB_11 -0.0510078000
_diffrn_orient_matrix_UB_12 0.0001212000
_diffrn_orient_matrix_UB_13 -0.1132755000
_diffrn_orient_matrix_UB_21 0.2457615000
_diffrn_orient_matrix_UB_22 0.0084008000
_diffrn_orient_matrix_UB_23 0.0000551000
_diffrn_orient_matrix_UB_31 0.0297336000
_diffrn_orient_matrix_UB_32 -0.0693522000
_diffrn_orient_matrix_UB_33 -0.0002153000
_diffrn_radiation_monochromator graphite
_diffrn_radiation_probe x-ray
_diffrn_radiation_type 'Cu K\a'
_diffrn_radiation_wavelength 1.54184
_diffrn_reflns_av_R_equivalents 0.0395
_diffrn_reflns_av_unetI/netI 0.0423
_diffrn_reflns_Laue_measured_fraction_full 1.000
_diffrn_reflns_Laue_measured_fraction_max 0.999
_diffrn_reflns_limit_h_max 7
_diffrn_reflns_limit_h_min -7
_diffrn_reflns_limit_k_max 20
_diffrn_reflns_limit_k_min -26
_diffrn_reflns_limit_l_max 16
_diffrn_reflns_limit_l_min -16
_diffrn_reflns_number 21216
_diffrn_reflns_point_group_measured_fraction_full 0.883
_diffrn_reflns_point_group_measured_fraction_max 0.878
_diffrn_reflns_theta_full 67.684
_diffrn_reflns_theta_max 70.953
_diffrn_reflns_theta_min 3.819
_diffrn_source 'fine-focus sealed X-ray tube'
_diffrn_source_type 'Enhance (Cu) X-ray Source'
_exptl_absorpt_coefficient_mu 0.705
_exptl_absorpt_correction_T_max 1.00000
_exptl_absorpt_correction_T_min 0.86750
_exptl_absorpt_correction_type multi-scan
_exptl_absorpt_process_details
;
CrysAlisPro 1.171.42.102a (Rigaku Oxford Diffraction, 2023)
Empirical absorption correction using spherical harmonics,
implemented in SCALE3 ABSPACK scaling algorithm.
;
_exptl_crystal_colour colourless
_exptl_crystal_colour_primary colourless
_exptl_crystal_density_diffrn 1.250
_exptl_crystal_description block
_exptl_crystal_F_000 744
_exptl_crystal_size_max 0.15
_exptl_crystal_size_mid 0.11
_exptl_crystal_size_min 0.1
_refine_diff_density_max 0.142
_refine_diff_density_min -0.248
_refine_diff_density_rms 0.041
_refine_ls_abs_structure_details
;
 Flack x determined using 1980 quotients [(I+)-(I-)]/[(I+)+(I-)]
 (Parsons, Flack and Wagner, Acta Cryst. B69 (2013) 249-259).
;
_refine_ls_abs_structure_Flack 0.10(16)
_refine_ls_extinction_method none
_refine_ls_goodness_of_fit_ref 1.020
_refine_ls_hydrogen_treatment constr
_refine_ls_matrix_type full
_refine_ls_number_parameters 475
_refine_ls_number_reflns 6314
_refine_ls_number_restraints 1
_refine_ls_restrained_S_all 1.020
_refine_ls_R_factor_all 0.0546
_refine_ls_R_factor_gt 0.0480
_refine_ls_shift/su_max 0.000
_refine_ls_shift/su_mean 0.000
_refine_ls_structure_factor_coef Fsqd
_refine_ls_weighting_details 'w=1/[\s^2^(Fo^2^)+(0.0778P)^2^] where P=(Fo^2^+2Fc^2^)/3'
_refine_ls_weighting_scheme calc
_refine_ls_wR_factor_gt 0.1221
_refine_ls_wR_factor_ref 0.1298
_reflns_Friedel_coverage 0.710
_reflns_Friedel_fraction_full 0.759
_reflns_Friedel_fraction_max 0.750
_reflns_number_gt 5488
_reflns_number_total 6314
_reflns_threshold_expression 'I > 2\s(I)'
_cod_data_source_file d5cc01171j2.cif
_cod_data_source_block 202504122_auto
_cod_depositor_comments 'Adding full bibliography for 7134585.cif.'
_cod_original_sg_symbol_H-M P21
_cod_database_code 7134585
_shelx_shelxl_version_number 2019/3
_chemical_oxdiff_formula C21H17o5
_shelx_space_group_comment
;
The symmetry employed for this shelxl refinement is uniquely defined
by the following loop, which should always be used as a source of
symmetry information in preference to the above space-group names.
They are only intended as comments.
;
_shelx_estimated_absorpt_t_max 0.933
_shelx_estimated_absorpt_t_min 0.902
_reflns_odcompleteness_completeness 22.22
_reflns_odcompleteness_iscentric 1
_reflns_odcompleteness_theta 80.95
_olex2_refinement_description
;
1. Fixed Uiso
 At 1.2 times of:
  All C(H) groups, All C(H,H) groups
 At 1.5 times of:
  All C(H,H,H) groups, All O(H) groups
2.a Secondary CH2 refined with riding coordinates:
 C3(H3A,H3B), C12(H12A,H12B), C3'(H3'A,H3'B), C12'(H12C,H12D)
2.b Aromatic/amide H refined with riding coordinates:
 C6(H6), C7(H7), C8(H8), C9(H9), C10(H10), C15(H15), C16(H16), C17(H17),
 C18(H18), C19(H19), C6'(H6'), C7'(H7'), C8'(H8'), C9'(H9'), C10'(H10'),
 C15'(H15'), C16'(H16'), C17'(H17'), C18'(H18'), C19'(H19')
2.c Idealised Me refined as rotating group:
 C11(H11A,H11B,H11C), C21(H21A,H21B,H21C), C11'(H11D,H11E,H11F), C21'(H21D,
 H21E,H21F)
2.d Idealised tetrahedral OH refined as rotating group:
 O2(H2), O2'(H2')
;
_olex2_submission_special_instructions 'No special instructions were received'
_oxdiff_exptl_absorpt_empirical_details
;
Empirical correction (ABSPACK) includes:
- Absorption correction using spherical harmonics
- Frame scaling
;
_oxdiff_exptl_absorpt_empirical_full_max 3.006
_oxdiff_exptl_absorpt_empirical_full_min 0.833

loop_
_space_group_symop_operation_xyz
'x, y, z'
'-x, y+1/2, -z'

loop_
_atom_site_label
_atom_site_type_symbol
_atom_site_fract_x
_atom_site_fract_y
_atom_site_fract_z
_atom_site_U_iso_or_equiv
_atom_site_adp_type
_atom_site_occupancy
_atom_site_site_symmetry_order
_atom_site_calc_flag
_atom_site_refinement_flags_posn
_atom_site_refinement_flags_adp
_atom_site_refinement_flags_occupancy
_atom_site_disorder_assembly
_atom_site_disorder_group
O1 O 0.8408(4) 0.58712(13) 0.94470(18) 0.0598(6) Uani 1 1 d . . . . .
O2 O 0.2699(4) 0.51651(14) 0.75257(17) 0.0569(6) Uani 1 1 d . . . . .
H2 H 0.257214 0.528507 0.695808 0.085 Uiso 1 1 calc R U . . .
O3 O 0.5927(4) 0.56356(14) 0.64699(17) 0.0602(7) Uani 1 1 d . . . . .
O4 O 0.9674(4) 0.44346(14) 0.96225(17) 0.0598(6) Uani 1 1 d . . . . .
N1 N 0.6491(4) 0.53689(14) 0.80594(18) 0.0444(6) Uani 1 1 d . . . . .
C1 C 0.7122(5) 0.54901(16) 0.9070(2) 0.0440(7) Uani 1 1 d . . . . .
C2 C 0.5774(5) 0.50885(17) 0.9614(2) 0.0448(7) Uani 1 1 d . . . . .
C3 C 0.4800(5) 0.46091(17) 0.8854(2) 0.0471(7) Uani 1 1 d . . . . .
H3A H 0.332386 0.450350 0.892076 0.056 Uiso 1 1 calc R U . . .
H3B H 0.569318 0.424518 0.893830 0.056 Uiso 1 1 calc R U . . .
C4 C 0.4772(5) 0.48972(17) 0.7835(2) 0.0458(7) Uani 1 1 d . . . . .
C5 C 0.5302(6) 0.44257(17) 0.7113(2) 0.0503(7) Uani 1 1 d . . . . .
C6 C 0.7391(7) 0.4204(2) 0.7180(3) 0.0615(9) Uani 1 1 d . . . . .
H6 H 0.853773 0.436603 0.764287 0.074 Uiso 1 1 calc R U . . .
C7 C 0.7810(9) 0.3744(2) 0.6573(4) 0.0762(12) Uani 1 1 d . . . . .
H7 H 0.923600 0.360232 0.662249 0.091 Uiso 1 1 calc R U . . .
C8 C 0.6113(12) 0.3491(3) 0.5885(4) 0.0908(17) Uani 1 1 d . . . . .
H8 H 0.638358 0.317610 0.547966 0.109 Uiso 1 1 calc R U . . .
C9 C 0.4028(11) 0.3714(3) 0.5817(4) 0.0948(17) Uani 1 1 d . . . . .
H9 H 0.288106 0.355101 0.535498 0.114 Uiso 1 1 calc R U . . .
C10 C 0.3607(8) 0.4177(2) 0.6426(3) 0.0738(12) Uani 1 1 d . . . . .
H10 H 0.218460 0.432219 0.637257 0.089 Uiso 1 1 calc R U . . .
C11 C 0.3992(6) 0.5494(2) 0.9894(3) 0.0593(9) Uani 1 1 d . . . . .
H11A H 0.466948 0.582057 1.030289 0.089 Uiso 1 1 calc R U . . .
H11B H 0.310306 0.525923 1.024477 0.089 Uiso 1 1 calc R U . . .
H11C H 0.308783 0.565728 0.930802 0.089 Uiso 1 1 calc R U . . .
C12 C 0.7213(5) 0.48408(18) 1.0556(2) 0.0491(8) Uani 1 1 d . . . . .
H12A H 0.765705 0.517735 1.100181 0.059 Uiso 1 1 calc R U . . .
H12B H 0.632939 0.457071 1.086824 0.059 Uiso 1 1 calc R U . . .
C13 C 0.9236(5) 0.45052(17) 1.0429(2) 0.0478(7) Uani 1 1 d . . . . .
C14 C 1.0766(6) 0.42714(17) 1.1325(3) 0.0525(8) Uani 1 1 d . . . . .
C15 C 1.0488(8) 0.4401(2) 1.2270(3) 0.0708(11) Uani 1 1 d . . . . .
H15 H 0.926001 0.461713 1.235975 0.085 Uiso 1 1 calc R U . . .
C16 C 1.2023(11) 0.4212(3) 1.3083(3) 0.0904(16) Uani 1 1 d . . . . .
H16 H 1.181776 0.429799 1.371382 0.108 Uiso 1 1 calc R U . . .
C17 C 1.3853(9) 0.3895(3) 1.2953(4) 0.0899(16) Uani 1 1 d . . . . .
H17 H 1.490748 0.377734 1.349471 0.108 Uiso 1 1 calc R U . . .
C18 C 1.4113(8) 0.3754(3) 1.2010(4) 0.0882(16) Uani 1 1 d . . . . .
H18 H 1.533166 0.353374 1.192100 0.106 Uiso 1 1 calc R U . . .
C19 C 1.2581(7) 0.3938(2) 1.1209(3) 0.0676(10) Uani 1 1 d . . . . .
H19 H 1.276519 0.383732 1.058002 0.081 Uiso 1 1 calc R U . . .
C20 C 0.6954(5) 0.57260(18) 0.7296(2) 0.0485(7) Uani 1 1 d . . . . .
C21 C 0.8682(7) 0.6201(2) 0.7525(3) 0.0633(9) Uani 1 1 d . . . . .
H21A H 0.892279 0.637822 0.692441 0.095 Uiso 1 1 calc R U . . .
H21B H 1.002021 0.602137 0.787309 0.095 Uiso 1 1 calc R U . . .
H21C H 0.821640 0.650948 0.792585 0.095 Uiso 1 1 calc R U . . .
O1' O 0.7896(4) 0.56851(14) 0.26768(17) 0.0566(6) Uani 1 1 d . . . . .
O2' O 1.4044(4) 0.61730(13) 0.45704(17) 0.0549(6) Uani 1 1 d . . . . .
H2' H 1.422664 0.602628 0.512362 0.082 Uiso 1 1 calc R U . . .
O3' O 1.0976(5) 0.56441(15) 0.56200(18) 0.0628(7) Uani 1 1 d . . . . .
O4' O 0.7107(5) 0.71366(17) 0.28048(19) 0.0692(8) Uani 1 1 d . . . . .
N1' N 1.0201(4) 0.60333(14) 0.40945(18) 0.0445(6) Uani 1 1 d . . . . .
C1' C 0.9363(5) 0.60038(17) 0.3084(2) 0.0449(7) Uani 1 1 d . . . . .
C2' C 1.0720(5) 0.64243(18) 0.2569(2) 0.0475(7) Uani 1 1 d . . . . .
C3' C 1.1908(5) 0.68366(18) 0.3397(2) 0.0485(7) Uani 1 1 d . . . . .
H3'A H 1.110327 0.721183 0.341383 0.058 Uiso 1 1 calc R U . . .
H3'B H 1.337122 0.693284 0.330093 0.058 Uiso 1 1 calc R U . . .
C4' C 1.2024(5) 0.64783(17) 0.4360(2) 0.0458(7) Uani 1 1 d . . . . .
C5' C 1.1677(5) 0.68931(17) 0.5192(2) 0.0468(7) Uani 1 1 d . . . . .
C6' C 1.3447(6) 0.7052(2) 0.5928(3) 0.0600(9) Uani 1 1 d . . . . .
H6' H 1.482546 0.688971 0.592861 0.072 Uiso 1 1 calc R U . . .
C7' C 1.3172(8) 0.7448(2) 0.6656(3) 0.0757(12) Uani 1 1 d . . . . .
H7' H 1.436529 0.754487 0.715232 0.091 Uiso 1 1 calc R U . . .
C8' C 1.1164(9) 0.7705(2) 0.6665(3) 0.0716(11) Uani 1 1 d . . . . .
H8' H 1.099937 0.797841 0.715445 0.086 Uiso 1 1 calc R U . . .
C9' C 0.9391(7) 0.7549(2) 0.5933(3) 0.0610(9) Uani 1 1 d . . . . .
H9' H 0.802021 0.771736 0.593144 0.073 Uiso 1 1 calc R U . . .
C10' C 0.9650(6) 0.71446(18) 0.5202(2) 0.0533(8) Uani 1 1 d . . . . .
H10' H 0.844881 0.704154 0.471358 0.064 Uiso 1 1 calc R U . . .
C11' C 1.2345(6) 0.6022(2) 0.2165(3) 0.0605(9) Uani 1 1 d . . . . .
H11D H 1.325424 0.580710 0.269712 0.091 Uiso 1 1 calc R U . . .
H11E H 1.324781 0.627032 0.184017 0.091 Uiso 1 1 calc R U . . .
H11F H 1.154975 0.573655 0.170478 0.091 Uiso 1 1 calc R U . . .
C12' C 0.9236(6) 0.67493(19) 0.1712(2) 0.0532(8) Uani 1 1 d . . . . .
H12C H 1.012664 0.703047 0.142416 0.064 Uiso 1 1 calc R U . . .
H12D H 0.866061 0.645059 0.121367 0.064 Uiso 1 1 calc R U . . .
C13' C 0.7349(6) 0.70912(19) 0.1964(2) 0.0528(8) Uani 1 1 d . . . . .
C14' C 0.5665(6) 0.73592(19) 0.1152(3) 0.0579(8) Uani 1 1 d . . . . .
C15' C 0.4168(7) 0.7775(2) 0.1385(3) 0.0676(10) Uani 1 1 d . . . . .
H15' H 0.430949 0.790471 0.203221 0.081 Uiso 1 1 calc R U . . .
C16' C 0.2490(9) 0.7998(3) 0.0680(4) 0.0850(14) Uani 1 1 d . . . . .
H16' H 0.151896 0.828159 0.084624 0.102 Uiso 1 1 calc R U . . .
C17' C 0.2254(11) 0.7802(3) -0.0269(5) 0.105(2) Uani 1 1 d . . . . .
H17' H 0.109683 0.794596 -0.074566 0.126 Uiso 1 1 calc R U . . .
C18' C 0.3701(13) 0.7396(4) -0.0526(4) 0.110(2) Uani 1 1 d . . . . .
H18' H 0.352166 0.726470 -0.117414 0.132 Uiso 1 1 calc R U . . .
C19' C 0.5439(10) 0.7179(3) 0.0180(3) 0.0816(14) Uani 1 1 d . . . . .
H19' H 0.644994 0.691355 0.000094 0.098 Uiso 1 1 calc R U . . .
C20' C 0.9817(5) 0.56202(17) 0.4809(2) 0.0481(7) Uani 1 1 d . . . . .
C21' C 0.8027(6) 0.51618(19) 0.4548(3) 0.0582(8) Uani 1 1 d . . . . .
H21D H 0.835921 0.489339 0.405313 0.087 Uiso 1 1 calc R U . . .
H21E H 0.666359 0.536489 0.429940 0.087 Uiso 1 1 calc R U . . .
H21F H 0.790920 0.493256 0.512224 0.087 Uiso 1 1 calc R U . . .

loop_
_atom_site_aniso_label
_atom_site_aniso_U_11
_atom_site_aniso_U_22
_atom_site_aniso_U_33
_atom_site_aniso_U_23
_atom_site_aniso_U_13
_atom_site_aniso_U_12
O1 0.0661(14) 0.0621(17) 0.0495(12) -0.0074(11) 0.0077(10) -0.0163(13)
O2 0.0462(11) 0.0772(19) 0.0441(11) 0.0053(12) 0.0017(9) 0.0063(11)
O3 0.0662(14) 0.0708(18) 0.0413(11) 0.0102(11) 0.0056(10) 0.0071(13)
O4 0.0529(12) 0.0771(19) 0.0495(12) -0.0020(12) 0.0106(9) 0.0017(12)
N1 0.0459(12) 0.0487(16) 0.0373(11) 0.0010(11) 0.0052(9) 0.0023(11)
C1 0.0444(14) 0.0471(19) 0.0391(13) -0.0034(12) 0.0053(11) 0.0020(13)
C2 0.0424(13) 0.054(2) 0.0373(13) -0.0015(13) 0.0058(11) -0.0022(13)
C3 0.0444(14) 0.056(2) 0.0397(13) -0.0002(13) 0.0057(11) -0.0042(14)
C4 0.0423(14) 0.055(2) 0.0379(13) 0.0008(13) 0.0027(11) -0.0016(13)
C5 0.0598(17) 0.053(2) 0.0365(13) -0.0020(14) 0.0067(12) -0.0079(15)
C6 0.064(2) 0.062(2) 0.0601(19) -0.0092(18) 0.0161(16) -0.0022(18)
C7 0.092(3) 0.065(3) 0.079(3) -0.008(2) 0.035(2) 0.002(2)
C8 0.154(5) 0.057(3) 0.064(2) -0.019(2) 0.029(3) -0.001(3)
C9 0.129(4) 0.076(4) 0.066(3) -0.029(2) -0.011(3) -0.010(3)
C10 0.077(2) 0.074(3) 0.062(2) -0.016(2) -0.0043(18) -0.005(2)
C11 0.0515(16) 0.073(3) 0.0539(17) -0.0048(17) 0.0129(14) 0.0040(17)
C12 0.0513(15) 0.059(2) 0.0354(13) -0.0019(13) 0.0058(11) -0.0040(15)
C13 0.0467(14) 0.049(2) 0.0455(15) -0.0027(14) 0.0039(11) -0.0076(14)
C14 0.0556(17) 0.043(2) 0.0549(17) 0.0034(14) 0.0015(13) -0.0062(14)
C15 0.090(3) 0.066(3) 0.0499(18) 0.0021(18) -0.0028(17) 0.017(2)
C16 0.123(4) 0.082(3) 0.056(2) 0.009(2) -0.006(2) 0.024(3)
C17 0.088(3) 0.088(4) 0.079(3) 0.036(3) -0.017(2) 0.011(3)
C18 0.066(2) 0.094(4) 0.102(4) 0.043(3) 0.013(2) 0.020(2)
C19 0.063(2) 0.071(3) 0.069(2) 0.014(2) 0.0145(17) 0.006(2)
C20 0.0504(15) 0.051(2) 0.0446(15) 0.0062(14) 0.0104(12) 0.0102(14)
C21 0.071(2) 0.060(2) 0.0602(18) 0.0119(18) 0.0158(16) -0.0061(19)
O1' 0.0545(12) 0.0663(17) 0.0456(11) -0.0088(11) 0.0022(9) -0.0102(12)
O2' 0.0445(10) 0.0693(18) 0.0489(11) 0.0022(11) 0.0046(9) 0.0082(11)
O3' 0.0656(14) 0.0714(19) 0.0465(12) 0.0142(12) 0.0002(10) 0.0011(13)
O4' 0.0656(14) 0.095(2) 0.0463(12) 0.0009(13) 0.0094(10) 0.0151(15)
N1' 0.0450(12) 0.0463(16) 0.0410(12) -0.0008(11) 0.0057(10) 0.0001(11)
C1' 0.0447(14) 0.0494(19) 0.0392(14) -0.0048(13) 0.0050(11) 0.0049(13)
C2' 0.0460(14) 0.058(2) 0.0383(13) -0.0035(14) 0.0091(11) -0.0013(14)
C3' 0.0491(15) 0.053(2) 0.0421(14) 0.0000(14) 0.0065(12) -0.0054(14)
C4' 0.0414(13) 0.054(2) 0.0400(13) 0.0005(13) 0.0037(11) 0.0007(13)
C5' 0.0520(15) 0.048(2) 0.0381(13) 0.0014(13) 0.0037(12) -0.0053(14)
C6' 0.0552(17) 0.064(2) 0.0559(18) -0.0064(17) 0.0002(14) -0.0060(17)
C7' 0.083(3) 0.075(3) 0.059(2) -0.019(2) -0.0103(18) -0.011(2)
C8' 0.101(3) 0.058(3) 0.0535(19) -0.0173(18) 0.0094(19) -0.004(2)
C9' 0.075(2) 0.057(2) 0.0541(18) -0.0003(17) 0.0195(16) 0.0061(19)
C10' 0.0569(17) 0.057(2) 0.0438(15) -0.0032(14) 0.0052(12) 0.0003(16)
C11' 0.0538(17) 0.074(3) 0.0568(18) -0.0090(18) 0.0181(14) 0.0008(17)
C12' 0.0580(17) 0.065(2) 0.0355(13) 0.0006(14) 0.0062(12) -0.0029(16)
C13' 0.0551(17) 0.058(2) 0.0434(15) 0.0020(15) 0.0059(12) -0.0039(16)
C14' 0.0634(19) 0.051(2) 0.0542(17) 0.0085(16) 0.0009(14) -0.0020(17)
C15' 0.072(2) 0.054(2) 0.074(2) 0.0065(19) 0.0073(18) 0.0027(19)
C16' 0.087(3) 0.062(3) 0.099(4) 0.019(3) 0.003(3) 0.014(2)
C17' 0.113(4) 0.092(4) 0.092(4) 0.028(3) -0.023(3) 0.025(4)
C18' 0.141(5) 0.116(5) 0.059(2) 0.010(3) -0.014(3) 0.037(5)
C19' 0.107(4) 0.078(3) 0.054(2) 0.011(2) 0.001(2) 0.022(3)
C20' 0.0506(15) 0.048(2) 0.0462(15) 0.0010(14) 0.0099(12) 0.0071(14)
C21' 0.0658(19) 0.055(2) 0.0568(18) 0.0035(16) 0.0183(15) -0.0034(17)

loop_
_atom_type_symbol
_atom_type_description
_atom_type_scat_dispersion_real
_atom_type_scat_dispersion_imag
_atom_type_scat_source
C C 0.0181 0.0091 'International Tables Vol C Tables 4.2.6.8 and 6.1.1.4'
H H 0.0000 0.0000 'International Tables Vol C Tables 4.2.6.8 and 6.1.1.4'
N N 0.0311 0.0180 'International Tables Vol C Tables 4.2.6.8 and 6.1.1.4'
O O 0.0492 0.0322 'International Tables Vol C Tables 4.2.6.8 and 6.1.1.4'

loop_
_geom_angle_atom_site_label_1
_geom_angle_atom_site_label_2
_geom_angle_atom_site_label_3
_geom_angle
_geom_angle_site_symmetry_1
_geom_angle_site_symmetry_3
_geom_angle_publ_flag
C4 O2 H2 109.5 . . ?
C1 N1 C4 112.8(3) . . ?
C20 N1 C1 126.3(3) . . ?
C20 N1 C4 119.2(3) . . ?
O1 C1 N1 126.4(3) . . ?
O1 C1 C2 125.2(3) . . ?
N1 C1 C2 108.3(3) . . ?
C1 C2 C3 104.0(2) . . ?
C1 C2 C11 106.6(3) . . ?
C1 C2 C12 110.2(3) . . ?
C3 C2 C11 111.8(3) . . ?
C3 C2 C12 115.2(3) . . ?
C12 C2 C11 108.6(3) . . ?
C2 C3 H3A 110.5 . . ?
C2 C3 H3B 110.5 . . ?
C2 C3 C4 106.0(3) . . ?
H3A C3 H3B 108.7 . . ?
C4 C3 H3A 110.5 . . ?
C4 C3 H3B 110.5 . . ?
O2 C4 N1 110.4(3) . . ?
O2 C4 C3 107.0(2) . . ?
O2 C4 C5 113.1(3) . . ?
N1 C4 C3 102.8(2) . . ?
N1 C4 C5 112.0(3) . . ?
C5 C4 C3 110.9(3) . . ?
C6 C5 C4 121.7(3) . . ?
C6 C5 C10 118.9(4) . . ?
C10 C5 C4 119.2(3) . . ?
C5 C6 H6 119.5 . . ?
C5 C6 C7 121.0(4) . . ?
C7 C6 H6 119.5 . . ?
C6 C7 H7 119.8 . . ?
C6 C7 C8 120.3(5) . . ?
C8 C7 H7 119.8 . . ?
C7 C8 H8 120.7 . . ?
C9 C8 C7 118.7(4) . . ?
C9 C8 H8 120.7 . . ?
C8 C9 H9 119.5 . . ?
C8 C9 C10 121.0(5) . . ?
C10 C9 H9 119.5 . . ?
C5 C10 C9 120.1(5) . . ?
C5 C10 H10 120.0 . . ?
C9 C10 H10 120.0 . . ?
C2 C11 H11A 109.5 . . ?
C2 C11 H11B 109.5 . . ?
C2 C11 H11C 109.5 . . ?
H11A C11 H11B 109.5 . . ?
H11A C11 H11C 109.5 . . ?
H11B C11 H11C 109.5 . . ?
C2 C12 H12A 108.3 . . ?
C2 C12 H12B 108.3 . . ?
H12A C12 H12B 107.4 . . ?
C13 C12 C2 115.8(3) . . ?
C13 C12 H12A 108.3 . . ?
C13 C12 H12B 108.3 . . ?
O4 C13 C12 121.4(3) . . ?
O4 C13 C14 119.9(3) . . ?
C14 C13 C12 118.7(3) . . ?
C15 C14 C13 122.3(4) . . ?
C19 C14 C13 118.9(3) . . ?
C19 C14 C15 118.7(4) . . ?
C14 C15 H15 119.7 . . ?
C16 C15 C14 120.7(5) . . ?
C16 C15 H15 119.7 . . ?
C15 C16 H16 120.1 . . ?
C17 C16 C15 119.8(5) . . ?
C17 C16 H16 120.1 . . ?
C16 C17 H17 120.2 . . ?
C16 C17 C18 119.6(4) . . ?
C18 C17 H17 120.2 . . ?
C17 C18 H18 119.8 . . ?
C19 C18 C17 120.3(5) . . ?
C19 C18 H18 119.8 . . ?
C14 C19 H19 119.6 . . ?
C18 C19 C14 120.8(5) . . ?
C18 C19 H19 119.6 . . ?
O3 C20 N1 118.4(4) . . ?
O3 C20 C21 122.6(3) . . ?
N1 C20 C21 119.0(3) . . ?
C20 C21 H21A 109.5 . . ?
C20 C21 H21B 109.5 . . ?
C20 C21 H21C 109.5 . . ?
H21A C21 H21B 109.5 . . ?
H21A C21 H21C 109.5 . . ?
H21B C21 H21C 109.5 . . ?
C4' O2' H2' 109.5 . . ?
C1' N1' C4' 113.0(3) . . ?
C1' N1' C20' 126.7(3) . . ?
C20' N1' C4' 118.9(3) . . ?
O1' C1' N1' 126.5(3) . . ?
O1' C1' C2' 125.2(3) . . ?
N1' C1' C2' 108.2(3) . . ?
C1' C2' C3' 103.8(2) . . ?
C1' C2' C11' 106.7(3) . . ?
C1' C2' C12' 110.2(3) . . ?
C3' C2' C11' 111.3(3) . . ?
C12' C2' C3' 115.4(3) . . ?
C12' C2' C11' 109.0(3) . . ?
C2' C3' H3'A 110.5 . . ?
C2' C3' H3'B 110.5 . . ?
C2' C3' C4' 106.1(3) . . ?
H3'A C3' H3'B 108.7 . . ?
C4' C3' H3'A 110.5 . . ?
C4' C3' H3'B 110.5 . . ?
O2' C4' N1' 109.9(3) . . ?
O2' C4' C3' 108.0(3) . . ?
O2' C4' C5' 112.9(2) . . ?
N1' C4' C3' 102.9(2) . . ?
N1' C4' C5' 111.4(2) . . ?
C5' C4' C3' 111.1(3) . . ?
C6' C5' C4' 119.8(3) . . ?
C10' C5' C4' 121.3(3) . . ?
C10' C5' C6' 118.8(3) . . ?
C5' C6' H6' 119.8 . . ?
C7' C6' C5' 120.3(4) . . ?
C7' C6' H6' 119.8 . . ?
C6' C7' H7' 119.4 . . ?
C6' C7' C8' 121.2(4) . . ?
C8' C7' H7' 119.4 . . ?
C7' C8' H8' 120.6 . . ?
C7' C8' C9' 118.9(4) . . ?
C9' C8' H8' 120.6 . . ?
C8' C9' H9' 119.8 . . ?
C8' C9' C10' 120.3(4) . . ?
C10' C9' H9' 119.8 . . ?
C5' C10' C9' 120.5(3) . . ?
C5' C10' H10' 119.7 . . ?
C9' C10' H10' 119.7 . . ?
C2' C11' H11D 109.5 . . ?
C2' C11' H11E 109.5 . . ?
C2' C11' H11F 109.5 . . ?
H11D C11' H11E 109.5 . . ?
H11D C11' H11F 109.5 . . ?
H11E C11' H11F 109.5 . . ?
C2' C12' H12C 108.4 . . ?
C2' C12' H12D 108.4 . . ?
H12C C12' H12D 107.4 . . ?
C13' C12' C2' 115.7(3) . . ?
C13' C12' H12C 108.4 . . ?
C13' C12' H12D 108.4 . . ?
O4' C13' C12' 121.6(3) . . ?
O4' C13' C14' 119.2(4) . . ?
C12' C13' C14' 119.1(3) . . ?
C15' C14' C13' 119.0(4) . . ?
C19' C14' C13' 122.5(4) . . ?
C19' C14' C15' 118.3(4) . . ?
C14' C15' H15' 119.3 . . ?
C16' C15' C14' 121.3(5) . . ?
C16' C15' H15' 119.3 . . ?
C15' C16' H16' 120.2 . . ?
C17' C16' C15' 119.5(5) . . ?
C17' C16' H16' 120.2 . . ?
C16' C17' H17' 119.6 . . ?
C18' C17' C16' 120.7(5) . . ?
C18' C17' H17' 119.6 . . ?
C17' C18' H18' 120.0 . . ?
C17' C18' C19' 120.0(6) . . ?
C19' C18' H18' 120.0 . . ?
C14' C19' C18' 120.0(5) . . ?
C14' C19' H19' 120.0 . . ?
C18' C19' H19' 120.0 . . ?
O3' C20' N1' 118.4(3) . . ?
O3' C20' C21' 122.0(3) . . ?
N1' C20' C21' 119.6(3) . . ?
C20' C21' H21D 109.5 . . ?
C20' C21' H21E 109.5 . . ?
C20' C21' H21F 109.5 . . ?
H21D C21' H21E 109.5 . . ?
H21D C21' H21F 109.5 . . ?
H21E C21' H21F 109.5 . . ?

loop_
_geom_bond_atom_site_label_1
_geom_bond_atom_site_label_2
_geom_bond_distance
_geom_bond_site_symmetry_2
_geom_bond_publ_flag
O1 C1 1.205(4) . ?
O2 H2 0.8200 . ?
O2 C4 1.405(4) . ?
O3 C20 1.211(4) . ?
O4 C13 1.215(4) . ?
N1 C1 1.405(4) . ?
N1 C4 1.480(4) . ?
N1 C20 1.397(4) . ?
C1 C2 1.521(5) . ?
C2 C3 1.530(5) . ?
C2 C11 1.535(5) . ?
C2 C12 1.530(4) . ?
C3 H3A 0.9700 . ?
C3 H3B 0.9700 . ?
C3 C4 1.547(4) . ?
C4 C5 1.526(5) . ?
C5 C6 1.375(5) . ?
C5 C10 1.384(5) . ?
C6 H6 0.9300 . ?
C6 C7 1.377(6) . ?
C7 H7 0.9300 . ?
C7 C8 1.390(8) . ?
C8 H8 0.9300 . ?
C8 C9 1.373(9) . ?
C9 H9 0.9300 . ?
C9 C10 1.385(7) . ?
C10 H10 0.9300 . ?
C11 H11A 0.9600 . ?
C11 H11B 0.9600 . ?
C11 H11C 0.9600 . ?
C12 H12A 0.9700 . ?
C12 H12B 0.9700 . ?
C12 C13 1.501(5) . ?
C13 C14 1.496(5) . ?
C14 C15 1.388(6) . ?
C14 C19 1.384(6) . ?
C15 H15 0.9300 . ?
C15 C16 1.388(6) . ?
C16 H16 0.9300 . ?
C16 C17 1.378(8) . ?
C17 H17 0.9300 . ?
C17 C18 1.386(9) . ?
C18 H18 0.9300 . ?
C18 C19 1.372(7) . ?
C19 H19 0.9300 . ?
C20 C21 1.489(6) . ?
C21 H21A 0.9600 . ?
C21 H21B 0.9600 . ?
C21 H21C 0.9600 . ?
O1' C1' 1.199(4) . ?
O2' H2' 0.8200 . ?
O2' C4' 1.404(4) . ?
O3' C20' 1.210(4) . ?
O4' C13' 1.211(4) . ?
N1' C1' 1.396(4) . ?
N1' C4' 1.489(4) . ?
N1' C20' 1.402(4) . ?
C1' C2' 1.526(5) . ?
C2' C3' 1.533(4) . ?
C2' C11' 1.535(5) . ?
C2' C12' 1.529(5) . ?
C3' H3'A 0.9700 . ?
C3' H3'B 0.9700 . ?
C3' C4' 1.542(4) . ?
C4' C5' 1.523(5) . ?
C5' C6' 1.388(5) . ?
C5' C10' 1.380(5) . ?
C6' H6' 0.9300 . ?
C6' C7' 1.372(6) . ?
C7' H7' 0.9300 . ?
C7' C8' 1.374(7) . ?
C8' H8' 0.9300 . ?
C8' C9' 1.384(6) . ?
C9' H9' 0.9300 . ?
C9' C10' 1.385(5) . ?
C10' H10' 0.9300 . ?
C11' H11D 0.9600 . ?
C11' H11E 0.9600 . ?
C11' H11F 0.9600 . ?
C12' H12C 0.9700 . ?
C12' H12D 0.9700 . ?
C12' C13' 1.495(5) . ?
C13' C14' 1.498(5) . ?
C14' C15' 1.392(6) . ?
C14' C19' 1.386(6) . ?
C15' H15' 0.9300 . ?
C15' C16' 1.370(7) . ?
C16' H16' 0.9300 . ?
C16' C17' 1.367(9) . ?
C17' H17' 0.9300 . ?
C17' C18' 1.367(10) . ?
C18' H18' 0.9300 . ?
C18' C19' 1.390(7) . ?
C19' H19' 0.9300 . ?
C20' C21' 1.494(5) . ?
C21' H21D 0.9600 . ?
C21' H21E 0.9600 . ?
C21' H21F 0.9600 . ?

loop_
_geom_hbond_atom_site_label_D
_geom_hbond_atom_site_label_H
_geom_hbond_atom_site_label_A
_geom_hbond_distance_DH
_geom_hbond_distance_HA
_geom_hbond_distance_DA
_geom_hbond_angle_DHA
_geom_hbond_site_symmetry_A
_geom_hbond_publ_flag
O2 H2 O3' 0.82 2.08 2.850(3) 156.6 1_455 yes
O2' H2' O3 0.82 2.13 2.913(3) 158.4 1_655 yes

loop_
_geom_torsion_atom_site_label_1
_geom_torsion_atom_site_label_2
_geom_torsion_atom_site_label_3
_geom_torsion_atom_site_label_4
_geom_torsion
_geom_torsion_site_symmetry_1
_geom_torsion_site_symmetry_2
_geom_torsion_site_symmetry_3
_geom_torsion_site_symmetry_4
_geom_torsion_publ_flag
O1 C1 C2 C3 -168.8(3) . . . . ?
O1 C1 C2 C11 72.9(4) . . . . ?
O1 C1 C2 C12 -44.8(5) . . . . ?
O2 C4 C5 C6 166.7(3) . . . . ?
O2 C4 C5 C10 -18.8(5) . . . . ?
O4 C13 C14 C15 172.1(4) . . . . ?
O4 C13 C14 C19 -4.7(5) . . . . ?
N1 C1 C2 C3 15.3(3) . . . . ?
N1 C1 C2 C11 -103.0(3) . . . . ?
N1 C1 C2 C12 139.3(3) . . . . ?
N1 C4 C5 C6 41.2(4) . . . . ?
N1 C4 C5 C10 -144.4(4) . . . . ?
C1 N1 C4 O2 99.6(3) . . . . ?
C1 N1 C4 C3 -14.3(3) . . . . ?
C1 N1 C4 C5 -133.4(3) . . . . ?
C1 N1 C20 O3 -164.6(3) . . . . ?
C1 N1 C20 C21 15.5(5) . . . . ?
C1 C2 C3 C4 -23.7(3) . . . . ?
C1 C2 C12 C13 -55.2(4) . . . . ?
C2 C3 C4 O2 -93.2(3) . . . . ?
C2 C3 C4 N1 23.2(3) . . . . ?
C2 C3 C4 C5 143.1(3) . . . . ?
C2 C12 C13 O4 -0.5(5) . . . . ?
C2 C12 C13 C14 177.7(3) . . . . ?
C3 C2 C12 C13 62.0(4) . . . . ?
C3 C4 C5 C6 -73.1(4) . . . . ?
C3 C4 C5 C10 101.3(4) . . . . ?
C4 N1 C1 O1 -176.3(3) . . . . ?
C4 N1 C1 C2 -0.5(4) . . . . ?
C4 N1 C20 O3 -0.1(5) . . . . ?
C4 N1 C20 C21 179.9(3) . . . . ?
C4 C5 C6 C7 174.8(4) . . . . ?
C4 C5 C10 C9 -174.7(5) . . . . ?
C5 C6 C7 C8 -0.8(7) . . . . ?
C6 C5 C10 C9 -0.1(7) . . . . ?
C6 C7 C8 C9 0.9(8) . . . . ?
C7 C8 C9 C10 -0.7(9) . . . . ?
C8 C9 C10 C5 0.3(9) . . . . ?
C10 C5 C6 C7 0.4(6) . . . . ?
C11 C2 C3 C4 90.9(3) . . . . ?
C11 C2 C12 C13 -171.7(3) . . . . ?
C12 C2 C3 C4 -144.4(3) . . . . ?
C12 C13 C14 C15 -6.1(5) . . . . ?
C12 C13 C14 C19 177.1(4) . . . . ?
C13 C14 C15 C16 -175.5(5) . . . . ?
C13 C14 C19 C18 175.0(4) . . . . ?
C14 C15 C16 C17 0.5(9) . . . . ?
C15 C14 C19 C18 -1.9(7) . . . . ?
C15 C16 C17 C18 -1.8(10) . . . . ?
C16 C17 C18 C19 1.3(9) . . . . ?
C17 C18 C19 C14 0.6(8) . . . . ?
C19 C14 C15 C16 1.4(7) . . . . ?
C20 N1 C1 O1 -11.1(5) . . . . ?
C20 N1 C1 C2 164.7(3) . . . . ?
C20 N1 C4 O2 -66.8(3) . . . . ?
C20 N1 C4 C3 179.3(3) . . . . ?
C20 N1 C4 C5 60.2(4) . . . . ?
O1' C1' C2' C3' 165.8(3) . . . . ?
O1' C1' C2' C11' -76.5(4) . . . . ?
O1' C1' C2' C12' 41.6(5) . . . . ?
O2' C4' C5' C6' 15.7(5) . . . . ?
O2' C4' C5' C10' -168.0(3) . . . . ?
O4' C13' C14' C15' 15.5(6) . . . . ?
O4' C13' C14' C19' -160.0(5) . . . . ?
N1' C1' C2' C3' -17.3(3) . . . . ?
N1' C1' C2' C11' 100.4(3) . . . . ?
N1' C1' C2' C12' -141.4(3) . . . . ?
N1' C4' C5' C6' 140.0(3) . . . . ?
N1' C4' C5' C10' -43.8(4) . . . . ?
C1' N1' C4' O2' -102.8(3) . . . . ?
C1' N1' C4' C3' 12.2(3) . . . . ?
C1' N1' C4' C5' 131.3(3) . . . . ?
C1' N1' C20' O3' 166.3(3) . . . . ?
C1' N1' C20' C21' -13.0(5) . . . . ?
C1' C2' C3' C4' 24.4(3) . . . . ?
C1' C2' C12' C13' 54.8(4) . . . . ?
C2' C3' C4' O2' 93.9(3) . . . . ?
C2' C3' C4' N1' -22.4(3) . . . . ?
C2' C3' C4' C5' -141.8(3) . . . . ?
C2' C12' C13' O4' 4.5(6) . . . . ?
C2' C12' C13' C14' -172.7(3) . . . . ?
C3' C2' C12' C13' -62.3(4) . . . . ?
C3' C4' C5' C6' -105.8(4) . . . . ?
C3' C4' C5' C10' 70.4(4) . . . . ?
C4' N1' C1' O1' -179.9(3) . . . . ?
C4' N1' C1' C2' 3.2(4) . . . . ?
C4' N1' C20' O3' 0.6(5) . . . . ?
C4' N1' C20' C21' -178.6(3) . . . . ?
C4' C5' C6' C7' 176.9(4) . . . . ?
C4' C5' C10' C9' -176.1(3) . . . . ?
C5' C6' C7' C8' -1.3(7) . . . . ?
C6' C5' C10' C9' 0.1(6) . . . . ?
C6' C7' C8' C9' 1.2(8) . . . . ?
C7' C8' C9' C10' -0.4(7) . . . . ?
C8' C9' C10' C5' -0.2(6) . . . . ?
C10' C5' C6' C7' 0.6(6) . . . . ?
C11' C2' C3' C4' -90.1(3) . . . . ?
C11' C2' C12' C13' 171.6(3) . . . . ?
C12' C2' C3' C4' 145.0(3) . . . . ?
C12' C13' C14' C15' -167.3(4) . . . . ?
C12' C13' C14' C19' 17.2(6) . . . . ?
C13' C14' C15' C16' -174.9(4) . . . . ?
C13' C14' C19' C18' 173.1(6) . . . . ?
C14' C15' C16' C17' 1.1(8) . . . . ?
C15' C14' C19' C18' -2.4(8) . . . . ?
C15' C16' C17' C18' -1.4(11) . . . . ?
C16' C17' C18' C19' -0.2(12) . . . . ?
C17' C18' C19' C14' 2.1(11) . . . . ?
C19' C14' C15' C16' 0.9(7) . . . . ?
C20' N1' C1' O1' 13.7(5) . . . . ?
C20' N1' C1' C2' -163.2(3) . . . . ?
C20' N1' C4' O2' 64.8(3) . . . . ?
C20' N1' C4' C3' 179.7(3) . . . . ?
C20' N1' C4' C5' -61.1(4) . . . . ?
